data_2106663
loop_
_publ_author_name
'Capponi, J.J.'
'Marezio, M.'

_publ_section_title
;
 The high-pressure synthesis and structural refinement of Al4 Co (B O4-582
 O2, an anhydrous boron chododite
;
_journal_name_full 'Acta Crystallographica B (24,1968-38,1982)'
_journal_page_first 2440
_journal_page_last 2443
_journal_volume 31
_journal_year 1975
_chemical_formula_sum 'Al4 B2 Co O10'
_chemical_name_systematic 'Al4 Co (B O4)2 O2'
_space_group_IT_number 14
_symmetry_space_group_name_Hall '-P 2ybc'
_symmetry_space_group_name_H-M 'P 1 21/c 1'
_cell_angle_alpha 90
_cell_angle_beta 108.45
_cell_angle_gamma 90
_cell_formula_units_Z 2
_cell_length_a 7.221
_cell_length_b 4.371
_cell_length_c 9.534
_cell_volume 285.454
_citation_journal_id_ASTM ACBCAR
_cod_data_source_file Capponi_ACBCAR_1975_83.cif
_cod_data_source_block Al4B2Co1O10
_cod_original_cell_volume 285.4543
_cod_original_formula_sum 'Al4 B2 Co1 O10'
_cod_database_code 2106663

loop_
_symmetry_equiv_pos_as_xyz
x,y,z
-x,y+1/2,-z+1/2
-x,-y,-z
x,-y-1/2,z-1/2

loop_
_atom_site_label
_atom_site_type_symbol
_atom_site_fract_x
_atom_site_fract_y
_atom_site_fract_z
_atom_site_occupancy
_atom_site_U_iso_or_equiv
O3 O-2 0.459 0.7087 0.3161 1 0.0
Al1 Al+3 0.2984 0.0195 0.1692 1 0.0
Al2 Al+3 0.0758 0.0054 0.3908 1 0.0
O4 O-2 0.2816 0.2411 0.345 1 0.0
B1 B+3 0.2909 0.5711 0.351 1 0.0
O1 O-2 0.2871 0.7025 0.4964 1 0.0
O5 O-2 0.1124 0.2812 0.061 1 0.0
Co1 Co+2 0.5 0 0.5 1 0.0
O2 O-2 0.1188 0.7414 0.2422 1 0.0
